data_4344294
loop_
_publ_author_name
'Friedman, R.M.'
'Corbett, J.D.'

_publ_section_title
;
 Synthesis and Structural Characterization of Bismuth(1+) Nonabismuth(5+)
 Hexachlorohafnate(IV), Bi Bi9 (Hf Cl6)3
;
_journal_name_full 'Inorganic Chemistry'
_journal_page_first 1134
_journal_page_last 1139
_journal_volume 12
_journal_year 1973
_chemical_formula_sum 'Bi10 Cl18 Hf3'
_chemical_name_systematic 'Bi10 (Hf Cl6)3'
_space_group_IT_number 176
_symmetry_space_group_name_Hall '-P 6c'
_symmetry_space_group_name_H-M 'P 63/m'
_cell_angle_alpha 90
_cell_angle_beta 90
_cell_angle_gamma 120
_cell_formula_units_Z 2
_cell_length_a 13.89
_cell_length_b 13.89
_cell_length_c 10.692
_cell_volume 1786.463
_citation_journal_id_ASTM INOCAJ
_cod_data_source_file Friedman_INOCAJ_1973_1171.cif
_cod_data_source_block Bi10Cl18Hf3
_cod_database_code 4344294

loop_
_symmetry_equiv_pos_as_xyz
x,y,z
x-y,x,z+1/2
-y,x-y,z
-x,-y,z+1/2
-x+y,-x,z
y,-x+y,z+1/2
-x,-y,-z
-x+y,-x,-z-1/2
y,-x+y,-z
x,y,-z-1/2
x-y,x,-z
-y,x-y,-z-1/2

loop_
_atom_site_label
_atom_site_type_symbol
_atom_site_fract_x
_atom_site_fract_y
_atom_site_fract_z
_atom_site_occupancy
_atom_site_U_iso_or_equiv
Hf1 Hf+4 0.1193 0.34 0.25 1 0.0
Cl4 Cl-1 0.173 0.2539 0.0876 1 0.0
Cl2 Cl-1 0.2601 0.0702 0.25 1 0.0
Bi3 Bi+1 0 0 0.1041 0.5 0.0
Bi2 Bi 0.4877 0.3722 0.25 1 0.0
Cl3 Cl-1 0.0658 0.4347 0.087 1 0.0
Bi1 Bi 0.5205 0.2141 0.0753 1 0.0
Cl1 Cl-1 0.3054 0.5032 0.25 1 0.0
